data_4069528
loop_
_publ_author_name
'Busetto, Luigi'
'Marchetti, Fabio'
'Mazzoni, Rita'
'Salmi, Mauro'
'Zacchini, Stefano'
'Zanotti, Valerio'

_publ_section_title
;
 Functionalized Ferrocenes from [3+2] Cycloadditions in Bridging
 Vinylalkylidene Diiron Complexes
;
_journal_issue 12
_journal_name_full Organometallics
_journal_page_first 3465
_journal_paper_doi 10.1021/om9002472
_journal_volume 28
_journal_year 2009
_chemical_formula_sum 'C28 H33 Fe N O Si'
_chemical_formula_weight 483.49
_chemical_name_systematic
; 
 ? 
;
_space_group_IT_number 14
_symmetry_cell_setting monoclinic
_symmetry_space_group_name_Hall '-P 2ybc'
_symmetry_space_group_name_H-M 'P 1 21/c 1'
_atom_sites_solution_hydrogens geom
_atom_sites_solution_primary direct
_atom_sites_solution_secondary difmap
_audit_creation_method SHELXL-97
_cell_angle_alpha 90.00
_cell_angle_beta 103.5860(10)
_cell_angle_gamma 90.00
_cell_formula_units_Z 4
_cell_length_a 12.1178(7)
_cell_length_b 10.9715(7)
_cell_length_c 19.5293(12)
_cell_measurement_reflns_used 6693
_cell_measurement_temperature 293(2)
_cell_measurement_theta_max 24.9985
_cell_measurement_theta_min 2.419
_cell_volume 2523.8(3)
_computing_structure_refinement 'SHELXL-97 (Sheldrick, 1997)'
_computing_structure_solution 'SHELXS-97 (Sheldrick, 1990)'
_diffrn_ambient_temperature 293(2)
_diffrn_measured_fraction_theta_full 0.986
_diffrn_measured_fraction_theta_max 0.986
_diffrn_measurement_device_type 'CCD area detector'
_diffrn_measurement_method 'phi and omega scans'
_diffrn_radiation_monochromator graphite
_diffrn_radiation_source 'fine-focus sealed tube'
_diffrn_radiation_type MoK\a
_diffrn_radiation_wavelength 0.71073
_diffrn_reflns_av_R_equivalents 0.0367
_diffrn_reflns_av_sigmaI/netI 0.0324
_diffrn_reflns_limit_h_max 15
_diffrn_reflns_limit_h_min -16
_diffrn_reflns_limit_k_max 14
_diffrn_reflns_limit_k_min -14
_diffrn_reflns_limit_l_max 25
_diffrn_reflns_limit_l_min -25
_diffrn_reflns_number 28477
_diffrn_reflns_theta_full 28.00
_diffrn_reflns_theta_max 28.00
_diffrn_reflns_theta_min 1.73
_exptl_absorpt_coefficient_mu 0.665
_exptl_absorpt_correction_T_max 0.9245
_exptl_absorpt_correction_T_min 0.8675
_exptl_absorpt_correction_type empirical
_exptl_crystal_colour orange
_exptl_crystal_density_diffrn 1.272
_exptl_crystal_density_method 'not measured'
_exptl_crystal_description plate
_exptl_crystal_F_000 1024
_exptl_crystal_size_max 0.22
_exptl_crystal_size_mid 0.15
_exptl_crystal_size_min 0.12
_refine_diff_density_max 0.302
_refine_diff_density_min -0.179
_refine_diff_density_rms 0.046
_refine_ls_extinction_method none
_refine_ls_goodness_of_fit_ref 1.023
_refine_ls_hydrogen_treatment mixed
_refine_ls_matrix_type full
_refine_ls_number_parameters 297
_refine_ls_number_reflns 6007
_refine_ls_number_restraints 1
_refine_ls_restrained_S_all 1.023
_refine_ls_R_factor_all 0.0662
_refine_ls_R_factor_gt 0.0368
_refine_ls_shift/su_max 0.001
_refine_ls_shift/su_mean 0.000
_refine_ls_structure_factor_coef Fsqd
_refine_ls_weighting_details 'calc w=1/[\s^2^(Fo^2^)+(0.0443P)^2^+0.7224P] where P=(Fo^2^+2Fc^2^)/3'
_refine_ls_weighting_scheme calc
_refine_ls_wR_factor_gt 0.0844
_refine_ls_wR_factor_ref 0.0996
_reflns_number_gt 4190
_reflns_number_total 6007
_reflns_threshold_expression >2sigma(I)
_cod_data_source_file om9002472_si_001.cif
_cod_data_source_block p21c
_cod_original_sg_symbol_H-M P2(1)/c
_cod_database_code 4069528

loop_
_symmetry_equiv_pos_as_xyz
'x, y, z'
'-x, y+1/2, -z+1/2'
'-x, -y, -z'
'x, -y-1/2, z-1/2'

loop_
_atom_site_label
_atom_site_type_symbol
_atom_site_fract_x
_atom_site_fract_y
_atom_site_fract_z
_atom_site_U_iso_or_equiv
_atom_site_adp_type
_atom_site_occupancy
_atom_site_symmetry_multiplicity
_atom_site_calc_flag
_atom_site_refinement_flags
Fe1 Fe 0.64644(2) 0.81299(3) 0.842295(15) 0.03946(10) Uani 1 1 d .
N1 N 0.83260(16) 0.60406(16) 0.86346(10) 0.0498(4) Uani 1 1 d .
O1 O 0.77501(14) 0.65921(13) 0.71983(8) 0.0500(4) Uani 1 1 d D
H50 H 0.793(2) 0.622(2) 0.7572(9) 0.075 Uiso 1 1 d D
Si1 Si 0.74186(5) 1.04643(5) 0.96686(3) 0.04299(15) Uani 1 1 d .
C1 C 0.5087(2) 0.8507(4) 0.76383(17) 0.0853(10) Uani 1 1 d .
H1 H 0.5096 0.8993 0.7249 0.102 Uiso 1 1 calc R
C2 C 0.5262(2) 0.7262(4) 0.76866(19) 0.0889(11) Uani 1 1 d .
H2 H 0.5411 0.6759 0.7335 0.107 Uiso 1 1 calc R
C3 C 0.5177(2) 0.6898(3) 0.8350(2) 0.0853(10) Uani 1 1 d .
H3 H 0.5256 0.6104 0.8523 0.102 Uiso 1 1 calc R
C4 C 0.4954(2) 0.7910(3) 0.87111(16) 0.0724(8) Uani 1 1 d .
H4 H 0.4859 0.7920 0.9170 0.087 Uiso 1 1 calc R
C5 C 0.4896(2) 0.8902(3) 0.82775(19) 0.0732(8) Uani 1 1 d .
H5 H 0.4754 0.9701 0.8391 0.088 Uiso 1 1 calc R
C6 C 0.77146(16) 0.93066(17) 0.83464(10) 0.0371(4) Uani 1 1 d .
H6 H 0.7619 1.0018 0.8080 0.045 Uiso 1 1 calc R
C7 C 0.79500(16) 0.81374(17) 0.80988(10) 0.0358(4) Uani 1 1 d .
C8 C 0.80364(18) 0.73068(18) 0.86721(11) 0.0414(5) Uani 1 1 d .
C9 C 0.78428(18) 0.79698(18) 0.92593(11) 0.0425(5) Uani 1 1 d .
H9 H 0.7843 0.7638 0.9698 0.051 Uiso 1 1 calc R
C10 C 0.76471(17) 0.92246(18) 0.90712(10) 0.0388(4) Uani 1 1 d .
C11 C 0.9555(2) 0.5859(2) 0.88225(15) 0.0676(7) Uani 1 1 d .
H11A H 0.9902 0.6372 0.8534 0.101 Uiso 1 1 calc R
H11B H 0.9724 0.5022 0.8748 0.101 Uiso 1 1 calc R
H11C H 0.9847 0.6065 0.9309 0.101 Uiso 1 1 calc R
C12 C 0.7791(3) 0.5241(2) 0.90602(17) 0.0826(9) Uani 1 1 d .
H12A H 0.8051 0.5452 0.9549 0.124 Uiso 1 1 calc R
H12B H 0.7987 0.4409 0.8992 0.124 Uiso 1 1 calc R
H12C H 0.6981 0.5335 0.8920 0.124 Uiso 1 1 calc R
C13 C 0.81586(17) 0.77984(17) 0.73806(10) 0.0381(4) Uani 1 1 d .
C14 C 0.75478(16) 0.86434(19) 0.67873(10) 0.0396(4) Uani 1 1 d .
C15 C 0.6682(2) 0.8209(2) 0.62485(12) 0.0571(6) Uani 1 1 d .
H15 H 0.6426 0.7413 0.6266 0.068 Uiso 1 1 calc R
C16 C 0.6197(2) 0.8948(3) 0.56849(14) 0.0753(8) Uani 1 1 d .
H16 H 0.5622 0.8641 0.5324 0.090 Uiso 1 1 calc R
C17 C 0.6553(2) 1.0127(3) 0.56529(13) 0.0716(8) Uani 1 1 d .
H17 H 0.6225 1.0617 0.5271 0.086 Uiso 1 1 calc R
C18 C 0.7393(2) 1.0578(2) 0.61871(13) 0.0599(6) Uani 1 1 d .
H18 H 0.7624 1.1384 0.6174 0.072 Uiso 1 1 calc R
C19 C 0.78987(19) 0.9842(2) 0.67449(11) 0.0471(5) Uani 1 1 d .
H19 H 0.8484 1.0153 0.7098 0.057 Uiso 1 1 calc R
C20 C 0.94342(17) 0.78580(18) 0.73938(10) 0.0390(4) Uani 1 1 d .
C21 C 1.01950(18) 0.8577(2) 0.78580(11) 0.0476(5) Uani 1 1 d .
H21 H 0.9946 0.9028 0.8196 0.057 Uiso 1 1 calc R
C22 C 1.1322(2) 0.8638(2) 0.78290(13) 0.0584(6) Uani 1 1 d .
H22 H 1.1822 0.9132 0.8145 0.070 Uiso 1 1 calc R
C23 C 1.1708(2) 0.7975(3) 0.73366(14) 0.0644(7) Uani 1 1 d .
H23 H 1.2470 0.8002 0.7324 0.077 Uiso 1 1 calc R
C24 C 1.0954(2) 0.7269(2) 0.68626(14) 0.0633(7) Uani 1 1 d .
H24 H 1.1206 0.6829 0.6521 0.076 Uiso 1 1 calc R
C25 C 0.9833(2) 0.7208(2) 0.68892(12) 0.0500(5) Uani 1 1 d .
H25 H 0.9333 0.6727 0.6566 0.060 Uiso 1 1 calc R
C26 C 0.8811(2) 1.1144(3) 1.01119(14) 0.0761(8) Uani 1 1 d .
H26A H 0.9295 1.0522 1.0368 0.114 Uiso 1 1 calc R
H26B H 0.8695 1.1769 1.0432 0.114 Uiso 1 1 calc R
H26C H 0.9161 1.1492 0.9764 0.114 Uiso 1 1 calc R
C27 C 0.6759(3) 0.9803(3) 1.03535(13) 0.0693(7) Uani 1 1 d .
H27A H 0.6054 0.9419 1.0131 0.104 Uiso 1 1 calc R
H27B H 0.6620 1.0440 1.0660 0.104 Uiso 1 1 calc R
H27C H 0.7263 0.9210 1.0623 0.104 Uiso 1 1 calc R
C28 C 0.6504(3) 1.1687(2) 0.91737(14) 0.0682(7) Uani 1 1 d .
H28A H 0.6729 1.1851 0.8743 0.102 Uiso 1 1 calc R
H28B H 0.6585 1.2413 0.9455 0.102 Uiso 1 1 calc R
H28C H 0.5726 1.1427 0.9067 0.102 Uiso 1 1 calc R

loop_
_atom_site_aniso_label
_atom_site_aniso_U_11
_atom_site_aniso_U_22
_atom_site_aniso_U_33
_atom_site_aniso_U_23
_atom_site_aniso_U_13
_atom_site_aniso_U_12
Fe1 0.04003(17) 0.03868(16) 0.04255(17) -0.00424(12) 0.01548(12) -0.00392(13)
N1 0.0604(12) 0.0350(9) 0.0581(11) 0.0012(8) 0.0220(9) 0.0060(8)
O1 0.0637(10) 0.0390(8) 0.0490(9) -0.0131(6) 0.0165(8) -0.0101(7)
Si1 0.0495(3) 0.0447(3) 0.0364(3) -0.0075(2) 0.0134(3) 0.0037(3)
C1 0.0430(15) 0.135(3) 0.072(2) 0.029(2) 0.0021(13) -0.0122(17)
C2 0.0488(16) 0.123(3) 0.095(2) -0.064(2) 0.0174(16) -0.0222(17)
C3 0.0566(17) 0.0557(17) 0.145(3) 0.0008(19) 0.0274(19) -0.0167(13)
C4 0.0497(15) 0.102(2) 0.0733(18) -0.0055(16) 0.0300(13) -0.0143(15)
C5 0.0409(14) 0.0620(17) 0.117(3) -0.0115(17) 0.0184(15) 0.0003(12)
C6 0.0414(11) 0.0341(10) 0.0374(10) -0.0029(8) 0.0125(8) -0.0041(8)
C7 0.0367(10) 0.0367(10) 0.0356(10) -0.0066(8) 0.0115(8) -0.0049(8)
C8 0.0443(12) 0.0369(10) 0.0450(11) -0.0005(9) 0.0148(9) 0.0015(9)
C9 0.0482(12) 0.0443(12) 0.0363(10) 0.0018(8) 0.0122(9) 0.0038(9)
C10 0.0394(11) 0.0415(11) 0.0362(10) -0.0049(8) 0.0104(8) -0.0015(9)
C11 0.0661(17) 0.0512(14) 0.0871(19) 0.0084(13) 0.0212(14) 0.0165(12)
C12 0.099(2) 0.0428(14) 0.122(3) 0.0203(15) 0.058(2) 0.0095(14)
C13 0.0445(11) 0.0349(10) 0.0367(10) -0.0092(8) 0.0132(9) -0.0038(8)
C14 0.0371(11) 0.0496(12) 0.0340(10) -0.0084(8) 0.0120(8) 0.0025(9)
C15 0.0518(14) 0.0644(15) 0.0512(13) -0.0150(12) 0.0043(11) 0.0003(12)
C16 0.0642(18) 0.097(2) 0.0513(15) -0.0162(15) -0.0124(13) 0.0154(16)
C17 0.0701(18) 0.093(2) 0.0484(15) 0.0075(14) 0.0081(13) 0.0289(16)
C18 0.0617(16) 0.0642(15) 0.0567(14) 0.0102(12) 0.0199(12) 0.0102(12)
C19 0.0467(12) 0.0545(13) 0.0406(11) 0.0010(10) 0.0110(10) 0.0014(10)
C20 0.0440(11) 0.0379(11) 0.0374(10) 0.0019(8) 0.0140(9) 0.0042(8)
C21 0.0457(12) 0.0543(13) 0.0435(12) -0.0041(10) 0.0117(10) -0.0019(10)
C22 0.0464(13) 0.0677(16) 0.0588(15) 0.0080(12) 0.0078(11) -0.0048(12)
C23 0.0441(14) 0.0798(18) 0.0741(17) 0.0197(15) 0.0236(13) 0.0159(13)
C24 0.0639(17) 0.0686(16) 0.0659(16) 0.0049(13) 0.0322(14) 0.0231(13)
C25 0.0562(14) 0.0483(12) 0.0484(12) -0.0049(10) 0.0178(11) 0.0080(10)
C26 0.0702(18) 0.090(2) 0.0658(17) -0.0348(15) 0.0112(14) -0.0107(16)
C27 0.0848(19) 0.0783(18) 0.0546(15) -0.0022(13) 0.0358(14) 0.0050(15)
C28 0.0785(19) 0.0553(15) 0.0696(17) -0.0036(13) 0.0147(14) 0.0168(13)

loop_
_atom_type_symbol
_atom_type_description
_atom_type_scat_dispersion_real
_atom_type_scat_dispersion_imag
_atom_type_scat_source
C C 0.0033 0.0016 'International Tables Vol C Tables 4.2.6.8 and 6.1.1.4'
H H 0.0000 0.0000 'International Tables Vol C Tables 4.2.6.8 and 6.1.1.4'
N N 0.0061 0.0033 'International Tables Vol C Tables 4.2.6.8 and 6.1.1.4'
O O 0.0106 0.0060 'International Tables Vol C Tables 4.2.6.8 and 6.1.1.4'
Si Si 0.0817 0.0704 'International Tables Vol C Tables 4.2.6.8 and 6.1.1.4'
Fe Fe 0.3463 0.8444 'International Tables Vol C Tables 4.2.6.8 and 6.1.1.4'

loop_
_geom_angle_atom_site_label_1
_geom_angle_atom_site_label_2
_geom_angle_atom_site_label_3
_geom_angle
C6 Fe1 C1 108.17(11)
C6 Fe1 C2 132.30(13)
C1 Fe1 C2 39.87(14)
C6 Fe1 C5 114.47(10)
C1 Fe1 C5 40.03(13)
C2 Fe1 C5 66.76(13)
C6 Fe1 C7 40.97(7)
C1 Fe1 C7 113.20(11)
C2 Fe1 C7 108.70(10)
C5 Fe1 C7 144.61(11)
C6 Fe1 C3 171.84(13)
C1 Fe1 C3 66.61(14)
C2 Fe1 C3 39.73(14)
C5 Fe1 C3 66.04(12)
C7 Fe1 C3 134.01(12)
C6 Fe1 C9 68.25(8)
C1 Fe1 C9 172.76(14)
C2 Fe1 C9 147.09(14)
C5 Fe1 C9 134.80(11)
C7 Fe1 C9 68.60(8)
C3 Fe1 C9 117.65(12)
C6 Fe1 C4 145.82(11)
C1 Fe1 C4 66.55(12)
C2 Fe1 C4 66.47(12)
C5 Fe1 C4 39.15(12)
C7 Fe1 C4 173.20(11)
C3 Fe1 C4 39.25(12)
C9 Fe1 C4 112.56(10)
C6 Fe1 C8 68.30(8)
C1 Fe1 C8 145.08(13)
C2 Fe1 C8 115.60(12)
C5 Fe1 C8 174.18(12)
C7 Fe1 C8 40.73(8)
C3 Fe1 C8 112.01(11)
C9 Fe1 C8 40.50(8)
C4 Fe1 C8 135.94(11)
C6 Fe1 C10 41.27(7)
C1 Fe1 C10 132.53(13)
C2 Fe1 C10 171.61(15)
C5 Fe1 C10 109.53(10)
C7 Fe1 C10 69.62(7)
C3 Fe1 C10 146.87(13)
C9 Fe1 C10 40.71(8)
C4 Fe1 C10 115.88(10)
C8 Fe1 C10 68.86(8)
C8 N1 C12 113.87(18)
C8 N1 C11 111.41(18)
C12 N1 C11 109.8(2)
C13 O1 H50 104(2)
C10 Si1 C27 108.64(11)
C10 Si1 C28 111.14(11)
C27 Si1 C28 110.54(13)
C10 Si1 C26 109.47(11)
C27 Si1 C26 108.52(14)
C28 Si1 C26 108.48(15)
C2 C1 C5 107.6(3)
C2 C1 Fe1 70.16(18)
C5 C1 Fe1 70.50(16)
C2 C1 H1 126.2
C5 C1 H1 126.2
Fe1 C1 H1 124.7
C1 C2 C3 107.8(3)
C1 C2 Fe1 69.97(17)
C3 C2 Fe1 70.78(17)
C1 C2 H2 126.1
C3 C2 H2 126.1
Fe1 C2 H2 124.8
C4 C3 C2 108.2(3)
C4 C3 Fe1 70.66(16)
C2 C3 Fe1 69.50(16)
C4 C3 H3 125.9
C2 C3 H3 125.9
Fe1 C3 H3 125.5
C5 C4 C3 108.2(3)
C5 C4 Fe1 69.92(15)
C3 C4 Fe1 70.08(16)
C5 C4 H4 125.9
C3 C4 H4 125.9
Fe1 C4 H4 125.7
C4 C5 C1 108.2(3)
C4 C5 Fe1 70.93(16)
C1 C5 Fe1 69.46(16)
C4 C5 H5 125.9
C1 C5 H5 125.9
Fe1 C5 H5 125.3
C7 C6 C10 109.87(17)
C7 C6 Fe1 70.32(11)
C10 C6 Fe1 70.79(11)
C7 C6 H6 125.1
C10 C6 H6 125.1
Fe1 C6 H6 125.4
C6 C7 C8 107.00(16)
C6 C7 C13 128.36(17)
C8 C7 C13 124.52(17)
C6 C7 Fe1 68.71(11)
C8 C7 Fe1 70.26(11)
C13 C7 Fe1 129.11(13)
C9 C8 C7 108.06(17)
C9 C8 N1 128.52(18)
C7 C8 N1 123.36(18)
C9 C8 Fe1 69.40(12)
C7 C8 Fe1 69.01(11)
N1 C8 Fe1 129.35(15)
C8 C9 C10 109.49(17)
C8 C9 Fe1 70.10(12)
C10 C9 Fe1 70.01(11)
C8 C9 H9 125.3
C10 C9 H9 125.3
Fe1 C9 H9 126.2
C9 C10 C6 105.57(16)
C9 C10 Si1 125.77(15)
C6 C10 Si1 128.62(15)
C9 C10 Fe1 69.28(11)
C6 C10 Fe1 67.94(11)
Si1 C10 Fe1 128.96(11)
N1 C11 H11A 109.5
N1 C11 H11B 109.5
H11A C11 H11B 109.5
N1 C11 H11C 109.5
H11A C11 H11C 109.5
H11B C11 H11C 109.5
N1 C12 H12A 109.5
N1 C12 H12B 109.5
H12A C12 H12B 109.5
N1 C12 H12C 109.5
H12A C12 H12C 109.5
H12B C12 H12C 109.5
O1 C13 C7 109.38(15)
O1 C13 C14 107.14(16)
C7 C13 C14 113.09(16)
O1 C13 C20 109.33(16)
C7 C13 C20 110.84(16)
C14 C13 C20 106.95(16)
C15 C14 C19 117.9(2)
C15 C14 C13 120.8(2)
C19 C14 C13 121.14(18)
C16 C15 C14 120.5(2)
C16 C15 H15 119.7
C14 C15 H15 119.7
C17 C16 C15 120.7(3)
C17 C16 H16 119.7
C15 C16 H16 119.7
C18 C17 C16 119.5(2)
C18 C17 H17 120.2
C16 C17 H17 120.2
C17 C18 C19 120.3(3)
C17 C18 H18 119.9
C19 C18 H18 119.9
C18 C19 C14 121.0(2)
C18 C19 H19 119.5
C14 C19 H19 119.5
C21 C20 C25 118.0(2)
C21 C20 C13 123.24(18)
C25 C20 C13 118.68(19)
C20 C21 C22 121.0(2)
C20 C21 H21 119.5
C22 C21 H21 119.5
C23 C22 C21 120.4(2)
C23 C22 H22 119.8
C21 C22 H22 119.8
C22 C23 C24 119.2(2)
C22 C23 H23 120.4
C24 C23 H23 120.4
C25 C24 C23 120.5(2)
C25 C24 H24 119.7
C23 C24 H24 119.7
C24 C25 C20 120.9(2)
C24 C25 H25 119.6
C20 C25 H25 119.6
Si1 C26 H26A 109.5
Si1 C26 H26B 109.5
H26A C26 H26B 109.5
Si1 C26 H26C 109.5
H26A C26 H26C 109.5
H26B C26 H26C 109.5
Si1 C27 H27A 109.5
Si1 C27 H27B 109.5
H27A C27 H27B 109.5
Si1 C27 H27C 109.5
H27A C27 H27C 109.5
H27B C27 H27C 109.5
Si1 C28 H28A 109.5
Si1 C28 H28B 109.5
H28A C28 H28B 109.5
Si1 C28 H28C 109.5
H28A C28 H28C 109.5
H28B C28 H28C 109.5

loop_
_geom_bond_atom_site_label_1
_geom_bond_atom_site_label_2
_geom_bond_distance
Fe1 C6 2.0225(19)
Fe1 C1 2.026(3)
Fe1 C2 2.028(3)
Fe1 C5 2.039(3)
Fe1 C7 2.0437(19)
Fe1 C3 2.044(3)
Fe1 C9 2.051(2)
Fe1 C4 2.052(3)
Fe1 C8 2.060(2)
Fe1 C10 2.061(2)
N1 C8 1.439(3)
N1 C12 1.461(3)
N1 C11 1.461(3)
O1 C13 1.429(2)
O1 H50 0.821(10)
Si1 C10 1.855(2)
Si1 C27 1.859(2)
Si1 C28 1.860(2)
Si1 C26 1.862(3)
C1 C2 1.382(5)
C1 C5 1.391(4)
C1 H1 0.9300
C2 C3 1.384(5)
C2 H2 0.9300
C3 C4 1.376(4)
C3 H3 0.9300
C4 C5 1.371(4)
C4 H4 0.9300
C5 H5 0.9300
C6 C7 1.423(3)
C6 C10 1.440(3)
C6 H6 0.9300
C7 C8 1.428(3)
C7 C13 1.529(3)
C8 C9 1.423(3)
C9 C10 1.430(3)
C9 H9 0.9300
C11 H11A 0.9600
C11 H11B 0.9600
C11 H11C 0.9600
C12 H12A 0.9600
C12 H12B 0.9600
C12 H12C 0.9600
C13 C14 1.532(3)
C13 C20 1.541(3)
C14 C15 1.384(3)
C14 C19 1.391(3)
C15 C16 1.382(4)
C15 H15 0.9300
C16 C17 1.370(4)
C16 H16 0.9300
C17 C18 1.368(4)
C17 H17 0.9300
C18 C19 1.378(3)
C18 H18 0.9300
C19 H19 0.9300
C20 C21 1.379(3)
C20 C25 1.391(3)
C21 C22 1.382(3)
C21 H21 0.9300
C22 C23 1.373(4)
C22 H22 0.9300
C23 C24 1.377(4)
C23 H23 0.9300
C24 C25 1.373(3)
C24 H24 0.9300
C25 H25 0.9300
C26 H26A 0.9600
C26 H26B 0.9600
C26 H26C 0.9600
C27 H27A 0.9600
C27 H27B 0.9600
C27 H27C 0.9600
C28 H28A 0.9600
C28 H28B 0.9600
C28 H28C 0.9600

loop_
_geom_hbond_atom_site_label_D
_geom_hbond_atom_site_label_H
_geom_hbond_atom_site_label_A
_geom_hbond_distance_DH
_geom_hbond_distance_HA
_geom_hbond_distance_DA
_geom_hbond_angle_DHA
O1 H50 N1 0.821(10) 2.027(15) 2.793(2) 155(3)

loop_
_geom_torsion_atom_site_label_1
_geom_torsion_atom_site_label_2
_geom_torsion_atom_site_label_3
_geom_torsion_atom_site_label_4
_geom_torsion
C6 Fe1 C1 C2 135.40(19)
C5 Fe1 C1 C2 -117.9(3)
C7 Fe1 C1 C2 91.8(2)
C3 Fe1 C1 C2 -37.88(19)
C9 Fe1 C1 C2 -165.3(8)
C4 Fe1 C1 C2 -80.8(2)
C8 Fe1 C1 C2 57.5(3)
C10 Fe1 C1 C2 174.84(17)
C6 Fe1 C1 C5 -106.69(18)
C2 Fe1 C1 C5 117.9(3)
C7 Fe1 C1 C5 -150.31(16)
C3 Fe1 C1 C5 80.0(2)
C9 Fe1 C1 C5 -47.4(9)
C4 Fe1 C1 C5 37.09(18)
C8 Fe1 C1 C5 175.42(16)
C10 Fe1 C1 C5 -67.3(2)
C5 C1 C2 C3 0.1(3)
Fe1 C1 C2 C3 61.0(2)
C5 C1 C2 Fe1 -60.89(19)
C6 Fe1 C2 C1 -64.4(2)
C5 Fe1 C2 C1 38.21(18)
C7 Fe1 C2 C1 -104.09(19)
C3 Fe1 C2 C1 118.1(3)
C9 Fe1 C2 C1 176.62(18)
C4 Fe1 C2 C1 81.0(2)
C8 Fe1 C2 C1 -147.63(18)
C10 Fe1 C2 C1 -27.1(8)
C6 Fe1 C2 C3 177.43(16)
C1 Fe1 C2 C3 -118.1(3)
C5 Fe1 C2 C3 -79.9(2)
C7 Fe1 C2 C3 137.76(18)
C9 Fe1 C2 C3 58.5(3)
C4 Fe1 C2 C3 -37.11(19)
C8 Fe1 C2 C3 94.2(2)
C10 Fe1 C2 C3 -145.2(6)
C1 C2 C3 C4 -0.2(3)
Fe1 C2 C3 C4 60.3(2)
C1 C2 C3 Fe1 -60.5(2)
C6 Fe1 C3 C4 -132.6(7)
C1 Fe1 C3 C4 -81.0(2)
C2 Fe1 C3 C4 -119.0(3)
C5 Fe1 C3 C4 -37.13(19)
C7 Fe1 C3 C4 178.67(16)
C9 Fe1 C3 C4 92.5(2)
C8 Fe1 C3 C4 136.91(18)
C10 Fe1 C3 C4 52.2(3)
C6 Fe1 C3 C2 -13.5(8)
C1 Fe1 C3 C2 38.0(2)
C5 Fe1 C3 C2 81.9(2)
C7 Fe1 C3 C2 -62.3(2)
C9 Fe1 C3 C2 -148.48(19)
C4 Fe1 C3 C2 119.0(3)
C8 Fe1 C3 C2 -104.1(2)
C10 Fe1 C3 C2 171.2(2)
C2 C3 C4 C5 0.2(3)
Fe1 C3 C4 C5 59.8(2)
C2 C3 C4 Fe1 -59.6(2)
C6 Fe1 C4 C5 50.2(3)
C1 Fe1 C4 C5 -37.9(2)
C2 Fe1 C4 C5 -81.6(2)
C7 Fe1 C4 C5 -127.2(8)
C3 Fe1 C4 C5 -119.1(3)
C9 Fe1 C4 C5 134.28(18)
C8 Fe1 C4 C5 175.28(16)
C10 Fe1 C4 C5 89.58(19)
C6 Fe1 C4 C3 169.3(2)
C1 Fe1 C4 C3 81.2(2)
C2 Fe1 C4 C3 37.6(2)
C5 Fe1 C4 C3 119.1(3)
C7 Fe1 C4 C3 -8.1(9)
C9 Fe1 C4 C3 -106.6(2)
C8 Fe1 C4 C3 -65.6(2)
C10 Fe1 C4 C3 -151.3(2)
C3 C4 C5 C1 -0.1(3)
Fe1 C4 C5 C1 59.73(19)
C3 C4 C5 Fe1 -59.9(2)
C2 C1 C5 C4 0.0(3)
Fe1 C1 C5 C4 -60.6(2)
C2 C1 C5 Fe1 60.7(2)
C6 Fe1 C5 C4 -151.71(17)
C1 Fe1 C5 C4 118.8(3)
C2 Fe1 C5 C4 80.7(2)
C7 Fe1 C5 C4 170.63(16)
C3 Fe1 C5 C4 37.23(19)
C9 Fe1 C5 C4 -68.7(2)
C8 Fe1 C5 C4 -34.4(10)
C10 Fe1 C5 C4 -107.33(18)
C6 Fe1 C5 C1 89.5(2)
C2 Fe1 C5 C1 -38.1(2)
C7 Fe1 C5 C1 51.8(3)
C3 Fe1 C5 C1 -81.6(2)
C9 Fe1 C5 C1 172.49(18)
C4 Fe1 C5 C1 -118.8(3)
C8 Fe1 C5 C1 -153.2(9)
C10 Fe1 C5 C1 133.86(19)
C1 Fe1 C6 C7 -104.74(16)
C2 Fe1 C6 C7 -67.25(19)
C5 Fe1 C6 C7 -147.34(14)
C3 Fe1 C6 C7 -55.6(8)
C9 Fe1 C6 C7 81.97(12)
C4 Fe1 C6 C7 -179.53(17)
C8 Fe1 C6 C7 38.22(11)
C10 Fe1 C6 C7 120.47(16)
C1 Fe1 C6 C10 134.80(16)
C2 Fe1 C6 C10 172.29(17)
C5 Fe1 C6 C10 92.19(15)
C7 Fe1 C6 C10 -120.47(16)
C3 Fe1 C6 C10 -176.1(7)
C9 Fe1 C6 C10 -38.49(11)
C4 Fe1 C6 C10 60.0(2)
C8 Fe1 C6 C10 -82.25(12)
C10 C6 C7 C8 -0.2(2)
Fe1 C6 C7 C8 -60.13(14)
C10 C6 C7 C13 -176.35(18)
Fe1 C6 C7 C13 123.7(2)
C10 C6 C7 Fe1 59.94(14)
C1 Fe1 C7 C6 91.37(17)
C2 Fe1 C7 C6 133.94(17)
C5 Fe1 C7 C6 58.0(2)
C3 Fe1 C7 C6 170.62(17)
C9 Fe1 C7 C6 -81.04(12)
C4 Fe1 C7 C6 177.8(8)
C8 Fe1 C7 C6 -118.24(16)
C10 Fe1 C7 C6 -37.34(11)
C6 Fe1 C7 C8 118.24(16)
C1 Fe1 C7 C8 -150.39(16)
C2 Fe1 C7 C8 -107.82(18)
C5 Fe1 C7 C8 176.23(17)
C3 Fe1 C7 C8 -71.1(2)
C9 Fe1 C7 C8 37.19(11)
C4 Fe1 C7 C8 -64.0(9)
C10 Fe1 C7 C8 80.90(12)
C6 Fe1 C7 C13 -122.8(2)
C1 Fe1 C7 C13 -31.4(2)
C2 Fe1 C7 C13 11.1(2)
C5 Fe1 C7 C13 -64.8(2)
C3 Fe1 C7 C13 47.8(3)
C9 Fe1 C7 C13 156.16(19)
C4 Fe1 C7 C13 55.0(9)
C8 Fe1 C7 C13 119.0(2)
C10 Fe1 C7 C13 -160.14(19)
C6 C7 C8 C9 0.6(2)
C13 C7 C8 C9 176.92(18)
Fe1 C7 C8 C9 -58.57(14)
C6 C7 C8 N1 -176.77(19)
C13 C7 C8 N1 -0.4(3)
Fe1 C7 C8 N1 124.1(2)
C6 C7 C8 Fe1 59.14(13)
C13 C7 C8 Fe1 -124.52(19)
C12 N1 C8 C9 35.5(3)
C11 N1 C8 C9 -89.3(3)
C12 N1 C8 C7 -147.8(2)
C11 N1 C8 C7 87.5(3)
C12 N1 C8 Fe1 -58.6(3)
C11 N1 C8 Fe1 176.63(17)
C6 Fe1 C8 C9 81.49(13)
C1 Fe1 C8 C9 172.4(2)
C2 Fe1 C8 C9 -150.74(17)
C5 Fe1 C8 C9 -38.0(10)
C7 Fe1 C8 C9 119.93(17)
C3 Fe1 C8 C9 -107.30(17)
C4 Fe1 C8 C9 -68.87(18)
C10 Fe1 C8 C9 37.00(12)
C6 Fe1 C8 C7 -38.44(11)
C1 Fe1 C8 C7 52.5(2)
C2 Fe1 C8 C7 89.33(17)
C5 Fe1 C8 C7 -158.0(9)
C3 Fe1 C8 C7 132.77(16)
C9 Fe1 C8 C7 -119.93(17)
C4 Fe1 C8 C7 171.20(15)
C10 Fe1 C8 C7 -82.93(12)
C6 Fe1 C8 N1 -155.0(2)
C1 Fe1 C8 N1 -64.1(3)
C2 Fe1 C8 N1 -27.2(2)
C5 Fe1 C8 N1 85.5(10)
C7 Fe1 C8 N1 -116.6(2)
C3 Fe1 C8 N1 16.2(2)
C9 Fe1 C8 N1 123.5(2)
C4 Fe1 C8 N1 54.6(2)
C10 Fe1 C8 N1 160.5(2)
C7 C8 C9 C10 -0.8(2)
N1 C8 C9 C10 176.4(2)
Fe1 C8 C9 C10 -59.08(14)
C7 C8 C9 Fe1 58.33(14)
N1 C8 C9 Fe1 -124.5(2)
C6 Fe1 C9 C8 -81.61(13)
C1 Fe1 C9 C8 -143.2(8)
C2 Fe1 C9 C8 54.2(2)
C5 Fe1 C9 C8 174.95(15)
C7 Fe1 C9 C8 -37.39(12)
C3 Fe1 C9 C8 92.18(16)
C4 Fe1 C9 C8 135.38(14)
C10 Fe1 C9 C8 -120.62(17)
C6 Fe1 C9 C10 39.01(11)
C1 Fe1 C9 C10 -22.6(9)
C2 Fe1 C9 C10 174.9(2)
C5 Fe1 C9 C10 -64.43(18)
C7 Fe1 C9 C10 83.22(12)
C3 Fe1 C9 C10 -147.20(15)
C4 Fe1 C9 C10 -104.00(15)
C8 Fe1 C9 C10 120.62(17)
C8 C9 C10 C6 0.6(2)
Fe1 C9 C10 C6 -58.51(13)
C8 C9 C10 Si1 -177.08(15)
Fe1 C9 C10 Si1 123.79(16)
C8 C9 C10 Fe1 59.14(15)
C7 C6 C10 C9 -0.3(2)
Fe1 C6 C10 C9 59.39(14)
C7 C6 C10 Si1 177.35(15)
Fe1 C6 C10 Si1 -123.00(17)
C7 C6 C10 Fe1 -59.65(14)
C27 Si1 C10 C9 -28.8(2)
C28 Si1 C10 C9 -150.64(19)
C26 Si1 C10 C9 89.5(2)
C27 Si1 C10 C6 154.04(19)
C28 Si1 C10 C6 32.2(2)
C26 Si1 C10 C6 -87.6(2)
C27 Si1 C10 Fe1 62.45(17)
C28 Si1 C10 Fe1 -59.39(17)
C26 Si1 C10 Fe1 -179.21(15)
C6 Fe1 C10 C9 -117.58(16)
C1 Fe1 C10 C9 176.23(16)
C2 Fe1 C10 C9 -160.5(7)
C5 Fe1 C10 C9 137.22(14)
C7 Fe1 C10 C9 -80.50(12)
C3 Fe1 C10 C9 61.4(2)
C4 Fe1 C10 C9 95.16(15)
C8 Fe1 C10 C9 -36.82(12)
C1 Fe1 C10 C6 -66.20(18)
C2 Fe1 C10 C6 -42.9(7)
C5 Fe1 C10 C6 -105.20(15)
C7 Fe1 C10 C6 37.08(11)
C3 Fe1 C10 C6 178.98(18)
C9 Fe1 C10 C6 117.58(16)
C4 Fe1 C10 C6 -147.26(14)
C8 Fe1 C10 C6 80.76(12)
C6 Fe1 C10 Si1 122.57(19)
C1 Fe1 C10 Si1 56.4(2)
C2 Fe1 C10 Si1 79.7(7)
C5 Fe1 C10 Si1 17.37(18)
C7 Fe1 C10 Si1 159.65(16)
C3 Fe1 C10 Si1 -58.5(2)
C9 Fe1 C10 Si1 -119.85(19)
C4 Fe1 C10 Si1 -24.69(18)
C8 Fe1 C10 Si1 -156.67(16)
C6 C7 C13 O1 -148.17(19)
C8 C7 C13 O1 36.3(3)
Fe1 C7 C13 O1 -55.5(2)
C6 C7 C13 C14 -28.9(3)
C8 C7 C13 C14 155.59(19)
Fe1 C7 C13 C14 63.8(2)
C6 C7 C13 C20 91.2(2)
C8 C7 C13 C20 -84.3(2)
Fe1 C7 C13 C20 -176.10(14)
O1 C13 C14 C15 6.6(3)
C7 C13 C14 C15 -114.0(2)
C20 C13 C14 C15 123.7(2)
O1 C13 C14 C19 -168.66(18)
C7 C13 C14 C19 70.8(2)
C20 C13 C14 C19 -51.5(2)
C19 C14 C15 C16 0.7(3)
C13 C14 C15 C16 -174.7(2)
C14 C15 C16 C17 -0.8(4)
C15 C16 C17 C18 -0.4(4)
C16 C17 C18 C19 1.6(4)
C17 C18 C19 C14 -1.8(4)
C15 C14 C19 C18 0.6(3)
C13 C14 C19 C18 175.95(19)
O1 C13 C20 C21 -145.64(19)
C7 C13 C20 C21 -25.0(3)
C14 C13 C20 C21 98.7(2)
O1 C13 C20 C25 38.0(2)
C7 C13 C20 C25 158.65(18)
C14 C13 C20 C25 -77.7(2)
C25 C20 C21 C22 -0.8(3)
C13 C20 C21 C22 -177.2(2)
C20 C21 C22 C23 -0.4(4)
C21 C22 C23 C24 1.4(4)
C22 C23 C24 C25 -1.3(4)
C23 C24 C25 C20 0.1(4)
C21 C20 C25 C24 1.0(3)
C13 C20 C25 C24 177.5(2)
